data_2017679
loop_
_publ_author_name
'Barcel\'o-Oliver, Miquel'
'Terr\'on, Angel'
'Garc\'ia-Raso, Angel'
'Lah, Nina'
'Turel, Iztok'

_publ_section_title
;
 Intermolecular C---H&#x00B7;&#x00B7;&#x00B7;\p interactions in
 1,5-diphenyl-3-(2-pyridyl)-2-pyrazoline
;
_journal_coeditor_code LG3030
_journal_issue 6
_journal_name_full 'Acta Crystallographica Section C'
_journal_page_first o313
_journal_page_last o316
_journal_paper_doi 10.1107/S010827011001841X
_journal_volume 66
_journal_year 2010
_chemical_formula_iupac 'C20 H17 N3'
_chemical_formula_moiety 'C20 H17 N3'
_chemical_formula_sum 'C20 H17 N3'
_chemical_formula_weight 299.37
_chemical_name_systematic
;
1,5-diphenyl-3-(2-pyridyl)-2-pyrazoline
;
_space_group_IT_number 14
_symmetry_cell_setting monoclinic
_symmetry_space_group_name_Hall '-P 2ybc'
_symmetry_space_group_name_H-M 'P 1 21/c 1'
_atom_sites_solution_hydrogens geom
_atom_sites_solution_primary direct
_atom_sites_solution_secondary difmap
_audit_creation_method 'WinGX routine CIF_UPDATE'
_cell_angle_alpha 90
_cell_angle_beta 95.518(2)
_cell_angle_gamma 90
_cell_formula_units_Z 4
_cell_length_a 13.2312(3)
_cell_length_b 10.4394(2)
_cell_length_c 11.7282(2)
_cell_measurement_reflns_used 3853
_cell_measurement_temperature 294(2)
_cell_measurement_theta_max 27.48
_cell_measurement_theta_min 2.04
_cell_volume 1612.46(6)
_computing_cell_refinement 'DENZO and SCALEPACK (Otwinowski & Minor, 1997)'
_computing_data_collection 'COLLECT (Nonius, 1998)'
_computing_data_reduction 'DENZO and SCALEPACK (Otwinowski & Minor, 1997)'
_computing_molecular_graphics 'ORTEP-3 for Windows (Farrugia, 1997)'
_computing_publication_material
;
SHELXL97 (Sheldrick, 2008) and PLATON (Spek, 2009)
;
_computing_structure_refinement 'SHELXL97 (Sheldrick, 2008)'
_computing_structure_solution 'SHELXS97 (Sheldrick, 2008)'
_diffrn_ambient_temperature 294(2)
_diffrn_measured_fraction_theta_full 0.995
_diffrn_measured_fraction_theta_max 0.995
_diffrn_measurement_device_type 'Nonius Kappa CCD area-detector'
_diffrn_measurement_method '\f and \w'
_diffrn_radiation_monochromator graphite
_diffrn_radiation_source 'fine-focus sealed tube'
_diffrn_radiation_type MoK\a
_diffrn_radiation_wavelength 0.71073
_diffrn_reflns_av_R_equivalents 0.0233
_diffrn_reflns_limit_h_max 17
_diffrn_reflns_limit_h_min -17
_diffrn_reflns_limit_k_max 13
_diffrn_reflns_limit_k_min -12
_diffrn_reflns_limit_l_max 15
_diffrn_reflns_limit_l_min -15
_diffrn_reflns_number 6706
_diffrn_reflns_theta_full 27.48
_diffrn_reflns_theta_max 27.48
_diffrn_reflns_theta_min 3.09
_exptl_absorpt_coefficient_mu 0.074
_exptl_absorpt_correction_T_max 0.982
_exptl_absorpt_correction_T_min 0.933
_exptl_absorpt_correction_type multi-scan
_exptl_absorpt_process_details '[DENZO and SCALEPACK (Otwinowski & Minor, 1997)]'
_exptl_crystal_colour yellow
_exptl_crystal_density_diffrn 1.233
_exptl_crystal_density_method 'not measured'
_exptl_crystal_description prismatic
_exptl_crystal_F_000 632
_exptl_crystal_size_max 0.25
_exptl_crystal_size_mid 0.25
_exptl_crystal_size_min 0.25
_refine_diff_density_max 0.124
_refine_diff_density_min -0.149
_refine_ls_extinction_method none
_refine_ls_goodness_of_fit_ref 1.037
_refine_ls_hydrogen_treatment constr
_refine_ls_matrix_type full
_refine_ls_number_parameters 208
_refine_ls_number_reflns 3678
_refine_ls_number_restraints 0
_refine_ls_restrained_S_all 1.037
_refine_ls_R_factor_all 0.0762
_refine_ls_R_factor_gt 0.0465
_refine_ls_shift/su_max 0
_refine_ls_shift/su_mean 0
_refine_ls_structure_factor_coef Fsqd
_refine_ls_weighting_details 'calc w = 1/[\s^2^(Fo^2^)+(0.0675P)^2^+0.1753P] where P=(Fo^2^+2Fc^2^)/3'
_refine_ls_weighting_scheme calc
_refine_ls_wR_factor_ref 0.1334
_reflns_number_gt 2543
_reflns_number_total 3678
_reflns_threshold_expression I>2\s(I)
_cod_data_source_file lg3030.cif
_cod_data_source_block I
_cod_original_sg_symbol_H-M 'P 21/c'
_cod_database_code 2017679
_cod_database_fobs_code 2017679

loop_
_symmetry_equiv_pos_as_xyz
'x, y, z'
'-x, y+1/2, -z+1/2'
'-x, -y, -z'
'x, -y-1/2, z-1/2'

loop_
_atom_site_type_symbol
_atom_site_label
_atom_site_fract_x
_atom_site_fract_y
_atom_site_fract_z
_atom_site_U_iso_or_equiv
_atom_site_adp_type
_atom_site_calc_flag
_atom_site_refinement_flags
_atom_site_occupancy
_atom_site_disorder_assembly
_atom_site_disorder_group
N N1 0.34223(8) -0.03736(12) 0.39813(11) 0.0581(4) Uani d . 1 . .
N N2 0.28088(8) 0.05371(10) 0.34465(10) 0.0485(3) Uani d . 1 . .
C C3 0.20366(10) 0.07129(13) 0.40262(12) 0.0444(3) Uani d . 1 . .
C C4 0.20656(11) -0.00835(14) 0.50927(13) 0.0529(4) Uani d . 1 . .
H H4A 0.1451 -0.0586 0.5111 0.063 Uiso calc R 1 . .
H H4B 0.2158 0.0445 0.5775 0.063 Uiso calc R 1 . .
C C5 0.30015(10) -0.09512(13) 0.49805(12) 0.0501(4) Uani d . 1 . .
H H5 0.3487 -0.0863 0.5662 0.06 Uiso calc R 1 . .
C C11 0.43520(10) -0.06816(13) 0.35834(14) 0.0533(4) Uani d . 1 . .
C C12 0.46797(11) -0.00528(17) 0.26441(15) 0.0641(4) Uani d . 1 . .
H H12 0.4292 0.0609 0.2297 0.077 Uiso calc R 1 . .
C C13 0.55795(12) -0.0405(2) 0.22203(17) 0.0813(6) Uani d . 1 . .
H H13 0.5787 0.0014 0.1583 0.098 Uiso calc R 1 . .
C C14 0.61662(13) -0.1359(2) 0.2727(2) 0.0886(7) Uani d . 1 . .
H H14 0.6759 -0.161 0.2422 0.106 Uiso calc R 1 . .
C C15 0.58730(13) -0.19475(17) 0.3694(2) 0.0822(6) Uani d . 1 . .
H H15 0.6287 -0.2572 0.4059 0.099 Uiso calc R 1 . .
C C16 0.49648(11) -0.16209(15) 0.41331(18) 0.0680(5) Uani d . 1 . .
H H16 0.4772 -0.2026 0.4784 0.082 Uiso calc R 1 . .
C C31 0.12510(9) 0.16559(12) 0.36746(11) 0.0422(3) Uani d . 1 . .
N N32 0.06340(9) 0.19534(12) 0.44860(10) 0.0517(3) Uani d . 1 . .
C C33 -0.00631(11) 0.28613(15) 0.42250(13) 0.0575(4) Uani d . 1 . .
H H33 -0.0489 0.3083 0.4779 0.069 Uiso calc R 1 . .
C C34 -0.01898(11) 0.34874(15) 0.31903(13) 0.0558(4) Uani d . 1 . .
H H34 -0.0678 0.4124 0.3057 0.067 Uiso calc R 1 . .
C C35 0.04245(11) 0.31490(15) 0.23566(13) 0.0543(4) Uani d . 1 . .
H H35 0.035 0.3543 0.1642 0.065 Uiso calc R 1 . .
C C36 0.11497(10) 0.22199(14) 0.25974(11) 0.0484(3) Uani d . 1 . .
H H36 0.1569 0.1971 0.2044 0.058 Uiso calc R 1 . .
C C51 0.27228(9) -0.23431(13) 0.47910(11) 0.0447(3) Uani d . 1 . .
C C52 0.28940(11) -0.32248(14) 0.56656(13) 0.0546(4) Uani d . 1 . .
H H52 0.3217 -0.2969 0.6368 0.066 Uiso calc R 1 . .
C C53 0.25902(12) -0.44834(16) 0.55088(15) 0.0651(4) Uani d . 1 . .
H H53 0.2703 -0.5067 0.6107 0.078 Uiso calc R 1 . .
C C54 0.21222(12) -0.48747(16) 0.44724(16) 0.0673(5) Uani d . 1 . .
H H54 0.192 -0.5723 0.4365 0.081 Uiso calc R 1 . .
C C55 0.19531(12) -0.40064(17) 0.35932(15) 0.0651(4) Uani d . 1 . .
H H55 0.1635 -0.4267 0.289 0.078 Uiso calc R 1 . .
C C56 0.22537(11) -0.27529(15) 0.37512(12) 0.0534(4) Uani d . 1 . .
H H56 0.214 -0.2173 0.315 0.064 Uiso calc R 1 . .

loop_
_atom_site_aniso_label
_atom_site_aniso_U_11
_atom_site_aniso_U_22
_atom_site_aniso_U_33
_atom_site_aniso_U_12
_atom_site_aniso_U_13
_atom_site_aniso_U_23
N1 0.0451(7) 0.0504(7) 0.0814(9) 0.0071(5) 0.0200(6) 0.0139(6)
N2 0.0415(6) 0.0429(6) 0.0625(7) 0.0009(5) 0.0130(5) 0.0014(5)
C3 0.0425(7) 0.0416(7) 0.0504(8) -0.0024(5) 0.0106(6) -0.0034(6)
C4 0.0536(8) 0.0485(8) 0.0581(9) 0.0039(6) 0.0131(6) 0.0018(7)
C5 0.0479(7) 0.0486(8) 0.0537(8) 0.0014(6) 0.0039(6) 0.0016(6)
C11 0.0384(7) 0.0447(8) 0.0774(10) -0.0024(6) 0.0086(6) -0.0109(7)
C12 0.0431(8) 0.0740(11) 0.0770(11) -0.0008(7) 0.0145(7) -0.0025(9)
C13 0.0488(9) 0.1099(16) 0.0881(13) -0.0011(10) 0.0208(9) -0.0134(11)
C14 0.0490(10) 0.0966(15) 0.1231(19) 0.0049(10) 0.0229(10) -0.0331(14)
C15 0.0497(9) 0.0570(10) 0.1386(19) 0.0104(8) 0.0026(10) -0.0183(11)
C16 0.0488(9) 0.0490(9) 0.1062(14) 0.0030(7) 0.0070(8) -0.0035(9)
C31 0.0388(6) 0.0427(7) 0.0463(8) -0.0037(5) 0.0103(5) -0.0045(6)
N32 0.0503(7) 0.0562(7) 0.0510(7) 0.0062(5) 0.0169(5) 0.0033(6)
C33 0.0483(8) 0.0653(10) 0.0620(10) 0.0107(7) 0.0212(7) 0.0014(8)
C34 0.0449(7) 0.0600(9) 0.0624(10) 0.0088(6) 0.0055(6) 0.0042(7)
C35 0.0520(8) 0.0627(9) 0.0474(8) -0.0015(7) 0.0009(6) 0.0059(7)
C36 0.0455(7) 0.0576(8) 0.0433(8) -0.0015(6) 0.0108(6) -0.0050(6)
C51 0.0401(7) 0.0479(8) 0.0467(8) 0.0037(6) 0.0071(5) 0.0030(6)
C52 0.0575(8) 0.0554(9) 0.0506(8) 0.0037(7) 0.0039(6) 0.0071(7)
C53 0.0625(9) 0.0553(10) 0.0789(12) 0.0042(7) 0.0145(8) 0.0198(9)
C54 0.0589(9) 0.0493(9) 0.0958(14) -0.0049(7) 0.0181(9) -0.0061(9)
C55 0.0622(9) 0.0709(11) 0.0620(10) -0.0099(8) 0.0054(7) -0.0182(9)
C56 0.0535(8) 0.0608(9) 0.0460(8) -0.0010(7) 0.0056(6) 0.0037(7)

loop_
_atom_type_symbol
_atom_type_description
_atom_type_scat_dispersion_real
_atom_type_scat_dispersion_imag
_atom_type_scat_source
C C 0.0033 0.0016 'International Tables Vol C Tables 4.2.6.8 and 6.1.1.4'
H H 0 0 'International Tables Vol C Tables 4.2.6.8 and 6.1.1.4'
N N 0.0061 0.0033 'International Tables Vol C Tables 4.2.6.8 and 6.1.1.4'

loop_
_geom_angle_atom_site_label_1
_geom_angle_atom_site_label_2
_geom_angle_atom_site_label_3
_geom_angle_site_symmetry_1
_geom_angle_site_symmetry_3
_geom_angle
_geom_angle_publ_flag
N2 N1 C11 . . 120.81(12) ?
N2 N1 C5 . . 113.42(10) ?
C11 N1 C5 . . 125.77(12) ?
C3 N2 N1 . . 108.82(11) ?
N2 C3 C31 . . 121.56(12) ?
N2 C3 C4 . . 113.68(12) ?
C31 C3 C4 . . 124.69(11) ?
C3 C4 C5 . . 102.11(11) ?
C3 C4 H4A . . 111.3 ?
C5 C4 H4A . . 111.3 ?
C3 C4 H4B . . 111.3 ?
C5 C4 H4B . . 111.3 ?
H4A C4 H4B . . 109.2 ?
N1 C5 C51 . . 112.46(11) ?
N1 C5 C4 . . 101.21(11) ?
C51 C5 C4 . . 112.89(11) ?
N1 C5 H5 . . 110 ?
C51 C5 H5 . . 110 ?
C4 C5 H5 . . 110 ?
C12 C11 C16 . . 119.28(14) ?
C12 C11 N1 . . 120.65(14) ?
C16 C11 N1 . . 120.07(15) ?
C13 C12 C11 . . 120.35(17) ?
C13 C12 H12 . . 119.8 ?
C11 C12 H12 . . 119.8 ?
C14 C13 C12 . . 120.73(19) ?
C14 C13 H13 . . 119.6 ?
C12 C13 H13 . . 119.6 ?
C13 C14 C15 . . 119.40(17) ?
C13 C14 H14 . . 120.3 ?
C15 C14 H14 . . 120.3 ?
C14 C15 C16 . . 121.04(18) ?
C14 C15 H15 . . 119.5 ?
C16 C15 H15 . . 119.5 ?
C11 C16 C15 . . 119.06(18) ?
C11 C16 H16 . . 120.5 ?
C15 C16 H16 . . 120.5 ?
N32 C31 C36 . . 122.17(12) ?
N32 C31 C3 . . 114.73(12) ?
C36 C31 C3 . . 123.09(12) ?
C33 N32 C31 . . 116.92(12) ?
N32 C33 C34 . . 124.20(13) ?
N32 C33 H33 . . 117.9 ?
C34 C33 H33 . . 117.9 ?
C33 C34 C35 . . 118.36(14) ?
C33 C34 H34 . . 120.8 ?
C35 C34 H34 . . 120.8 ?
C36 C35 C34 . . 118.91(14) ?
C36 C35 H35 . . 120.5 ?
C34 C35 H35 . . 120.5 ?
C35 C36 C31 . . 119.38(12) ?
C35 C36 H36 . . 120.3 ?
C31 C36 H36 . . 120.3 ?
C52 C51 C56 . . 118.48(14) ?
C52 C51 C5 . . 120.79(13) ?
C56 C51 C5 . . 120.68(13) ?
C51 C52 C53 . . 120.70(15) ?
C51 C52 H52 . . 119.6 ?
C53 C52 H52 . . 119.6 ?
C54 C53 C52 . . 120.12(15) ?
C54 C53 H53 . . 119.9 ?
C52 C53 H53 . . 119.9 ?
C53 C54 C55 . . 119.67(15) ?
C53 C54 H54 . . 120.2 ?
C55 C54 H54 . . 120.2 ?
C54 C55 C56 . . 120.14(15) ?
C54 C55 H55 . . 119.9 ?
C56 C55 H55 . . 119.9 ?
C55 C56 C51 . . 120.87(14) ?
C55 C56 H56 . . 119.6 ?
C51 C56 H56 . . 119.6 ?

loop_
_geom_bond_atom_site_label_1
_geom_bond_atom_site_label_2
_geom_bond_site_symmetry_2
_geom_bond_distance
_geom_bond_publ_flag
N1 N2 . 1.3632(16) ?
N1 C11 . 1.3945(18) ?
N1 C5 . 1.4739(18) ?
N2 C3 . 1.2935(16) ?
C3 C31 . 1.4620(18) ?
C3 C4 . 1.499(2) ?
C4 C5 . 1.5501(19) ?
C4 H4A . 0.97 ?
C4 H4B . 0.97 ?
C5 C51 . 1.510(2) ?
C5 H5 . 0.98 ?
C11 C12 . 1.387(2) ?
C11 C16 . 1.391(2) ?
C12 C13 . 1.383(2) ?
C12 H12 . 0.93 ?
C13 C14 . 1.363(3) ?
C13 H13 . 0.93 ?
C14 C15 . 1.378(3) ?
C14 H14 . 0.93 ?
C15 C16 . 1.395(2) ?
C15 H15 . 0.93 ?
C16 H16 . 0.93 ?
C31 N32 . 1.3484(16) ?
C31 C36 . 1.3885(19) ?
N32 C33 . 1.3373(18) ?
C33 C34 . 1.374(2) ?
C33 H33 . 0.93 ?
C34 C35 . 1.376(2) ?
C34 H34 . 0.93 ?
C35 C36 . 1.374(2) ?
C35 H35 . 0.93 ?
C36 H36 . 0.93 ?
C51 C52 . 1.3805(19) ?
C51 C56 . 1.382(2) ?
C52 C53 . 1.381(2) ?
C52 H52 . 0.93 ?
C53 C54 . 1.372(2) ?
C53 H53 . 0.93 ?
C54 C55 . 1.375(2) ?
C54 H54 . 0.93 ?
C55 C56 . 1.375(2) ?
C55 H55 . 0.93 ?
C56 H56 . 0.93 ?

loop_
_geom_hbond_atom_site_label_D
_geom_hbond_atom_site_label_H
_geom_hbond_atom_site_label_A
_geom_hbond_site_symmetry_D
_geom_hbond_site_symmetry_H
_geom_hbond_site_symmetry_A
_geom_hbond_distance_DH
_geom_hbond_distance_HA
_geom_hbond_distance_DA
_geom_hbond_angle_DHA
_geom_hbond_publ_flag
C12 H12 N2 . . . 0.93 2.49 2.800(2) 100 yes
C36 H36 N2 . . . 0.93 2.67 2.911(2) 96 yes

loop_
_geom_torsion_atom_site_label_1
_geom_torsion_atom_site_label_2
_geom_torsion_atom_site_label_3
_geom_torsion_atom_site_label_4
_geom_torsion_site_symmetry_1
_geom_torsion_site_symmetry_2
_geom_torsion_site_symmetry_3
_geom_torsion_site_symmetry_4
_geom_torsion
_geom_torsion_publ_flag
C11 N1 N2 C3 . . . . -175.16(13) ?
C5 N1 N2 C3 . . . . 4.53(16) ?
N1 N2 C3 C31 . . . . 178.81(12) ?
N1 N2 C3 C4 . . . . 1.65(16) ?
N2 C3 C4 C5 . . . . -6.54(16) ?
C31 C3 C4 C5 . . . . 176.41(12) ?
N2 N1 C5 C51 . . . . 112.56(13) ?
C11 N1 C5 C51 . . . . -67.77(18) ?
N2 N1 C5 C4 . . . . -8.18(15) ?
C11 N1 C5 C4 . . . . 171.50(14) ?
C3 C4 C5 N1 . . . . 8.06(14) ?
C3 C4 C5 C51 . . . . -112.37(13) ?
N2 N1 C11 C12 . . . . 1.0(2) ?
C5 N1 C11 C12 . . . . -178.66(14) ?
N2 N1 C11 C16 . . . . -179.44(13) ?
C5 N1 C11 C16 . . . . 0.9(2) ?
C16 C11 C12 C13 . . . . 3.5(2) ?
N1 C11 C12 C13 . . . . -176.91(15) ?
C11 C12 C13 C14 . . . . -1.0(3) ?
C12 C13 C14 C15 . . . . -2.1(3) ?
C13 C14 C15 C16 . . . . 2.8(3) ?
C12 C11 C16 C15 . . . . -2.9(2) ?
N1 C11 C16 C15 . . . . 177.56(14) ?
C14 C15 C16 C11 . . . . -0.3(3) ?
N2 C3 C31 N32 . . . . -164.86(12) ?
C4 C3 C31 N32 . . . . 11.98(19) ?
N2 C3 C31 C36 . . . . 14.3(2) ?
C4 C3 C31 C36 . . . . -168.86(13) ?
C36 C31 N32 C33 . . . . -2.6(2) ?
C3 C31 N32 C33 . . . . 176.60(12) ?
C31 N32 C33 C34 . . . . 0.7(2) ?
N32 C33 C34 C35 . . . . 1.2(2) ?
C33 C34 C35 C36 . . . . -1.2(2) ?
C34 C35 C36 C31 . . . . -0.6(2) ?
N32 C31 C36 C35 . . . . 2.6(2) ?
C3 C31 C36 C35 . . . . -176.52(12) ?
N1 C5 C51 C52 . . . . 141.39(13) ?
C4 C5 C51 C52 . . . . -104.85(15) ?
N1 C5 C51 C56 . . . . -41.19(17) ?
C4 C5 C51 C56 . . . . 72.57(16) ?
C56 C51 C52 C53 . . . . -0.9(2) ?
C5 C51 C52 C53 . . . . 176.58(13) ?
C51 C52 C53 C54 . . . . 0.7(2) ?
C52 C53 C54 C55 . . . . -0.3(2) ?
C53 C54 C55 C56 . . . . 0.2(2) ?
C54 C55 C56 C51 . . . . -0.4(2) ?
C52 C51 C56 C55 . . . . 0.7(2) ?
C5 C51 C56 C55 . . . . -176.74(13) ?

loop_
_cod_related_entry_id
_cod_related_entry_database
_cod_related_entry_code
1 ChemSpider 8011649
